data_4345855
loop_
_publ_author_name
'Guo, Liping'
'Wang, Shaowu'
'Wei, Yun'
'Zhou, Shuangliu'
'Zhu, Xiancui'
'Mu, Xiaolong'

_publ_section_title
;
 Reactivity of 1,3-Disubstituted Indoles with Lithium Compounds:
 Substituents and Solvents Effects on Coordination and Reactivity of
 Resulting 1,3-Disubstituted-2-Indolyl Lithium Complexes
;
_journal_name_full 'Inorganic Chemistry'
_journal_paper_doi 10.1021/acs.inorgchem.7b00179
_journal_year 2017
_chemical_formula_sum 'C60 H63 Li3 N6'
_chemical_formula_weight 888.98
_chemical_name_systematic
; 
 ? 
;
_space_group_IT_number 2
_symmetry_cell_setting triclinic
_symmetry_space_group_name_Hall '-P 1'
_symmetry_space_group_name_H-M 'P -1'
_atom_sites_solution_hydrogens geom
_atom_sites_solution_primary direct
_atom_sites_solution_secondary difmap
_audit_creation_method SHELXL-97
_cell_angle_alpha 90.9690(10)
_cell_angle_beta 99.5850(10)
_cell_angle_gamma 115.7260(10)
_cell_formula_units_Z 2
_cell_length_a 12.5984(13)
_cell_length_b 13.3976(14)
_cell_length_c 17.8943(18)
_cell_measurement_reflns_used 5782
_cell_measurement_temperature 293(2)
_cell_measurement_theta_max 24.42
_cell_measurement_theta_min 2.29
_cell_volume 2669.4(5)
_computing_cell_refinement 'Bruker SMART'
_computing_data_collection 'Bruker SMART'
_computing_data_reduction 'Bruker SAINT'
_computing_molecular_graphics 'Bruker SHELXTL'
_computing_publication_material 'Bruker SHELXTL'
_computing_structure_refinement 'SHELXL-97 (Sheldrick, 1997)'
_computing_structure_solution 'SHELXS-97 (Sheldrick, 1990)'
_diffrn_ambient_temperature 293(2)
_diffrn_measured_fraction_theta_full 0.974
_diffrn_measured_fraction_theta_max 0.974
_diffrn_measurement_device_type 'CCD area detector'
_diffrn_measurement_method 'phi and omega scans'
_diffrn_radiation_monochromator graphite
_diffrn_radiation_source 'fine-focus sealed tube'
_diffrn_radiation_type MoK\a
_diffrn_radiation_wavelength 0.71073
_diffrn_reflns_av_R_equivalents 0.0309
_diffrn_reflns_av_sigmaI/netI 0.0568
_diffrn_reflns_limit_h_max 16
_diffrn_reflns_limit_h_min -16
_diffrn_reflns_limit_k_max 15
_diffrn_reflns_limit_k_min -17
_diffrn_reflns_limit_l_max 22
_diffrn_reflns_limit_l_min -23
_diffrn_reflns_number 23379
_diffrn_reflns_theta_full 27.62
_diffrn_reflns_theta_max 27.62
_diffrn_reflns_theta_min 1.70
_exptl_absorpt_coefficient_mu 0.064
_exptl_absorpt_correction_T_max 0.9917
_exptl_absorpt_correction_T_min 0.9892
_exptl_absorpt_correction_type multi-scan
_exptl_crystal_colour colorless
_exptl_crystal_density_diffrn 1.106
_exptl_crystal_density_method 'not measured'
_exptl_crystal_description block
_exptl_crystal_F_000 948
_exptl_crystal_size_max 0.17
_exptl_crystal_size_mid 0.15
_exptl_crystal_size_min 0.13
_refine_diff_density_max 0.284
_refine_diff_density_min -0.181
_refine_diff_density_rms 0.033
_refine_ls_extinction_method none
_refine_ls_goodness_of_fit_ref 0.983
_refine_ls_hydrogen_treatment mixed
_refine_ls_matrix_type full
_refine_ls_number_parameters 692
_refine_ls_number_reflns 12100
_refine_ls_number_restraints 174
_refine_ls_restrained_S_all 0.995
_refine_ls_R_factor_all 0.1300
_refine_ls_R_factor_gt 0.0573
_refine_ls_shift/su_max 0.000
_refine_ls_shift/su_mean 0.000
_refine_ls_structure_factor_coef Fsqd
_refine_ls_weighting_details 'calc w=1/[\s^2^(Fo^2^)+(0.0868P)^2^+0.0977P] where P=(Fo^2^+2Fc^2^)/3'
_refine_ls_weighting_scheme calc
_refine_ls_wR_factor_gt 0.1446
_refine_ls_wR_factor_ref 0.1818
_reflns_number_gt 5891
_reflns_number_total 12100
_reflns_threshold_expression >2sigma(I)
_cod_data_source_file ic7b00179_si_003.cif
_cod_data_source_block complex_2
_cod_depositor_comments
;
The following automatic conversions were performed:

'_symmetry_cell_setting' value 'Triclinic' changed to 'triclinic'
according to
/home/data/users/saulius/crontab/automatic-downloads/rss-feeds/ACS/lib/dictionaries/cif_core.dic
dictionary named 'cif_core.dic' version 2.4.2 from 2011-04-26.

Automatic conversion script
Id: cif_fix_values 4973 2017-02-22 13:04:09Z antanas 
;
_cod_original_sg_symbol_H-M P-1
_cod_database_code 4345855

loop_
_symmetry_equiv_pos_as_xyz
'x, y, z'
'-x, -y, -z'

loop_
_atom_site_label
_atom_site_type_symbol
_atom_site_fract_x
_atom_site_fract_y
_atom_site_fract_z
_atom_site_U_iso_or_equiv
_atom_site_adp_type
_atom_site_occupancy
_atom_site_symmetry_multiplicity
_atom_site_calc_flag
_atom_site_refinement_flags
_atom_site_disorder_assembly
_atom_site_disorder_group
C1 C 0.77962(16) 0.12111(16) 0.18222(11) 0.0531(5) Uani 1 1 d . A .
C2 C 0.85138(16) 0.07609(16) 0.15584(11) 0.0544(5) Uani 1 1 d . . .
C3 C 0.81987(17) 0.05320(16) 0.07424(12) 0.0573(5) Uani 1 1 d . . .
C4 C 0.8576(2) 0.00833(19) 0.01925(14) 0.0711(6) Uani 1 1 d . . .
H4 H 0.9163 -0.0160 0.0332 0.085 Uiso 1 1 calc R . .
C5 C 0.8065(2) 0.0007(2) -0.05605(14) 0.0784(7) Uani 1 1 d . . .
H5 H 0.8310 -0.0295 -0.0931 0.094 Uiso 1 1 calc R . .
C6 C 0.7196(2) 0.03666(19) -0.07808(13) 0.0741(6) Uani 1 1 d . . .
H6 H 0.6873 0.0309 -0.1295 0.089 Uiso 1 1 calc R . .
C7 C 0.68036(19) 0.08084(17) -0.02512(13) 0.0657(6) Uani 1 1 d . . .
H7 H 0.6223 0.1057 -0.0398 0.079 Uiso 1 1 calc R . .
C8 C 0.73041(17) 0.08712(16) 0.05138(11) 0.0536(5) Uani 1 1 d . A .
C9 C 0.61255(17) 0.15972(18) 0.11481(13) 0.0638(6) Uani 1 1 d . A .
H9A H 0.6092 0.1782 0.1667 0.077 Uiso 1 1 calc R . .
H9B H 0.5368 0.0966 0.0931 0.077 Uiso 1 1 calc R . .
C10 C 0.62474(19) 0.25655(18) 0.07047(12) 0.0616(5) Uani 1 1 d . . .
C11 C 0.7335(2) 0.3471(2) 0.07469(16) 0.0922(8) Uani 1 1 d . . .
H11 H 0.8017 0.3483 0.1050 0.111 Uiso 1 1 calc R . .
C12 C 0.7431(4) 0.4362(3) 0.0348(2) 0.1308(12) Uani 1 1 d . . .
H12 H 0.8174 0.4973 0.0379 0.157 Uiso 1 1 calc R . .
C13 C 0.6422(5) 0.4347(3) -0.0100(2) 0.1382(14) Uani 1 1 d . . .
H13 H 0.6483 0.4949 -0.0371 0.166 Uiso 1 1 calc R . .
C14 C 0.5336(4) 0.3451(4) -0.01468(19) 0.1212(11) Uani 1 1 d . . .
H14 H 0.4656 0.3445 -0.0448 0.145 Uiso 1 1 calc R . .
C15 C 0.5239(2) 0.2552(2) 0.02509(15) 0.0870(7) Uani 1 1 d . . .
H15 H 0.4497 0.1938 0.0214 0.104 Uiso 1 1 calc R . .
C16 C 0.94059(18) 0.05522(18) 0.20305(13) 0.0619(5) Uani 1 1 d . . .
H16 H 0.9785 0.0210 0.1795 0.074 Uiso 1 1 calc R . .
C17 C 1.0582(2) 0.0413(2) 0.31835(14) 0.0723(6) Uani 1 1 d DU . .
C18 C 1.0550(8) -0.0611(6) 0.2824(5) 0.159(4) Uani 0.667(7) 1 d PDU A 1
H18A H 0.9732 -0.1136 0.2630 0.238 Uiso 0.667(7) 1 calc PR A 1
H18B H 1.0915 -0.0933 0.3196 0.238 Uiso 0.667(7) 1 calc PR A 1
H18C H 1.0983 -0.0423 0.2413 0.238 Uiso 0.667(7) 1 calc PR A 1
C19 C 1.0187(5) 0.0132(6) 0.3961(3) 0.111(2) Uani 0.667(7) 1 d PDU A 1
H19A H 1.0157 0.0764 0.4200 0.167 Uiso 0.667(7) 1 calc PR A 1
H19B H 1.0753 -0.0050 0.4284 0.167 Uiso 0.667(7) 1 calc PR A 1
H19C H 0.9406 -0.0492 0.3881 0.167 Uiso 0.667(7) 1 calc PR A 1
C20 C 1.1822(4) 0.1382(5) 0.3346(5) 0.130(3) Uani 0.667(7) 1 d PDU A 1
H20A H 1.2100 0.1573 0.2876 0.195 Uiso 0.667(7) 1 calc PR A 1
H20B H 1.2363 0.1177 0.3675 0.195 Uiso 0.667(7) 1 calc PR A 1
H20C H 1.1791 0.2010 0.3589 0.195 Uiso 0.667(7) 1 calc PR A 1
C18A C 0.9935(11) -0.0834(8) 0.3177(9) 0.128(5) Uani 0.333(7) 1 d PDU A 2
H18D H 0.9273 -0.1026 0.3435 0.192 Uiso 0.333(7) 1 calc PR A 2
H18E H 1.0479 -0.1102 0.3431 0.192 Uiso 0.333(7) 1 calc PR A 2
H18F H 0.9641 -0.1168 0.2660 0.192 Uiso 0.333(7) 1 calc PR A 2
C19A C 1.1046(14) 0.1043(13) 0.3928(6) 0.152(6) Uani 0.333(7) 1 d PDU A 2
H19D H 1.1695 0.1754 0.3895 0.228 Uiso 0.333(7) 1 calc PR A 2
H19E H 1.1331 0.0641 0.4281 0.228 Uiso 0.333(7) 1 calc PR A 2
H19F H 1.0418 0.1151 0.4102 0.228 Uiso 0.333(7) 1 calc PR A 2
C20A C 1.1622(8) 0.0610(12) 0.2727(7) 0.117(4) Uani 0.333(7) 1 d PDU A 2
H20D H 1.1285 0.0175 0.2241 0.176 Uiso 0.333(7) 1 calc PR A 2
H20E H 1.2188 0.0389 0.3011 0.176 Uiso 0.333(7) 1 calc PR A 2
H20F H 1.2023 0.1385 0.2653 0.176 Uiso 0.333(7) 1 calc PR A 2
C21 C 0.81316(17) 0.14645(17) 0.39536(12) 0.0588(5) Uani 1 1 d . A .
C22 C 0.72366(17) 0.05247(17) 0.42007(11) 0.0568(5) Uani 1 1 d . . .
C23 C 0.71390(18) 0.07756(19) 0.49636(12) 0.0613(5) Uani 1 1 d . . .
C24 C 0.6403(2) 0.0195(2) 0.54755(13) 0.0738(6) Uani 1 1 d . . .
H24 H 0.5821 -0.0536 0.5343 0.089 Uiso 1 1 calc R . .
C25 C 0.6568(2) 0.0738(3) 0.61772(14) 0.0881(8) Uani 1 1 d . . .
H25 H 0.6081 0.0364 0.6517 0.106 Uiso 1 1 calc R . .
C26 C 0.7439(3) 0.1827(3) 0.63918(15) 0.0897(8) Uani 1 1 d . . .
H26 H 0.7527 0.2165 0.6871 0.108 Uiso 1 1 calc R . .
C27 C 0.8165(2) 0.2406(2) 0.59092(13) 0.0766(7) Uani 1 1 d . . .
H27 H 0.8752 0.3134 0.6051 0.092 Uiso 1 1 calc R . .
C28 C 0.79968(19) 0.1868(2) 0.51934(12) 0.0621(5) Uani 1 1 d . A .
C29 C 0.9518(2) 0.33929(18) 0.46149(13) 0.0719(6) Uani 1 1 d . A .
H29A H 0.9458 0.3855 0.5013 0.086 Uiso 1 1 calc R . .
H29B H 0.9385 0.3686 0.4135 0.086 Uiso 1 1 calc R . .
C30 C 1.0769(2) 0.34821(19) 0.47602(13) 0.0743(6) Uani 1 1 d . . .
C31 C 1.1632(2) 0.4235(2) 0.44045(14) 0.0925(8) Uani 1 1 d . . .
H31 H 1.1440 0.4687 0.4075 0.111 Uiso 1 1 calc R . .
C32 C 1.2793(3) 0.4319(3) 0.4539(2) 0.1229(12) Uani 1 1 d . . .
H32 H 1.3370 0.4822 0.4295 0.147 Uiso 1 1 calc R . .
C33 C 1.3081(3) 0.3668(4) 0.5027(2) 0.1293(13) Uani 1 1 d . . .
H33 H 1.3857 0.3731 0.5118 0.155 Uiso 1 1 calc R . .
C34 C 1.2237(3) 0.2924(3) 0.5383(2) 0.1253(12) Uani 1 1 d . . .
H34 H 1.2439 0.2479 0.5714 0.150 Uiso 1 1 calc R . .
C35 C 1.1092(2) 0.2828(2) 0.52567(17) 0.0983(9) Uani 1 1 d . . .
H35 H 1.0524 0.2321 0.5505 0.118 Uiso 1 1 calc R . .
C36 C 0.64772(17) -0.05423(18) 0.37692(13) 0.0613(5) Uani 1 1 d . . .
H36 H 0.5839 -0.1040 0.3973 0.074 Uiso 1 1 calc R . .
C37 C 0.5761(2) -0.19204(19) 0.26858(14) 0.0738(6) Uani 1 1 d . . .
C38 C 0.4948(2) -0.2783(2) 0.31380(16) 0.0965(8) Uani 1 1 d . . .
H38A H 0.5430 -0.2904 0.3568 0.145 Uiso 1 1 calc R . .
H38B H 0.4475 -0.3470 0.2819 0.145 Uiso 1 1 calc R . .
H38C H 0.4426 -0.2519 0.3312 0.145 Uiso 1 1 calc R . .
C39 C 0.6523(3) -0.2374(2) 0.23558(18) 0.1085(10) Uani 1 1 d . . .
H39A H 0.6992 -0.1851 0.2041 0.163 Uiso 1 1 calc R . .
H39B H 0.6009 -0.3070 0.2056 0.163 Uiso 1 1 calc R . .
H39C H 0.7049 -0.2485 0.2763 0.163 Uiso 1 1 calc R . .
C40 C 0.5004(2) -0.1638(2) 0.20457(15) 0.1023(9) Uani 1 1 d . . .
H40A H 0.4550 -0.1327 0.2260 0.153 Uiso 1 1 calc R . .
H40B H 0.4465 -0.2302 0.1718 0.153 Uiso 1 1 calc R . .
H40C H 0.5521 -0.1106 0.1757 0.153 Uiso 1 1 calc R . .
C41 C 0.96143(17) 0.37049(17) 0.27363(11) 0.0593(5) Uani 1 1 d . A .
C42 C 0.90866(18) 0.44407(17) 0.26631(12) 0.0618(5) Uani 1 1 d . . .
C43 C 0.9794(2) 0.53960(17) 0.23027(12) 0.0656(6) Uani 1 1 d . . .
C44 C 0.9707(3) 0.6353(2) 0.20762(14) 0.0843(7) Uani 1 1 d . . .
H44 H 0.9085 0.6502 0.2175 0.101 Uiso 1 1 calc R . .
C45 C 1.0566(3) 0.7076(2) 0.17017(16) 0.0976(9) Uani 1 1 d . . .
H45 H 1.0519 0.7720 0.1553 0.117 Uiso 1 1 calc R . .
C46 C 1.1492(3) 0.6867(2) 0.15430(15) 0.0967(9) Uani 1 1 d . . .
H46 H 1.2043 0.7363 0.1279 0.116 Uiso 1 1 calc R . .
C47 C 1.1613(2) 0.5946(2) 0.17665(14) 0.0840(7) Uani 1 1 d . . .
H47 H 1.2242 0.5809 0.1666 0.101 Uiso 1 1 calc R . .
C48 C 1.07591(19) 0.52219(18) 0.21498(12) 0.0651(6) Uani 1 1 d . A .
C49 C 1.15174(19) 0.3815(2) 0.23875(14) 0.0792(7) Uani 1 1 d . A .
H49A H 1.1365 0.3208 0.2706 0.095 Uiso 1 1 calc R . .
H49B H 1.2304 0.4408 0.2605 0.095 Uiso 1 1 calc R . .
C50 C 1.1550(2) 0.3418(2) 0.16117(16) 0.0771(7) Uani 1 1 d . . .
C51 C 1.2513(3) 0.3255(3) 0.1507(2) 0.1277(13) Uani 1 1 d . . .
H51 H 1.3143 0.3404 0.1914 0.153 Uiso 1 1 calc R . .
C52 C 1.2556(7) 0.2868(5) 0.0793(4) 0.188(3) Uani 1 1 d . . .
H52 H 1.3209 0.2749 0.0723 0.226 Uiso 1 1 calc R . .
C53 C 1.1642(7) 0.2663(4) 0.0198(4) 0.178(3) Uani 1 1 d . . .
H53 H 1.1677 0.2414 -0.0281 0.213 Uiso 1 1 calc R . .
C54 C 1.0682(4) 0.2817(3) 0.0298(2) 0.1379(15) Uani 1 1 d . . .
H54 H 1.0054 0.2668 -0.0111 0.165 Uiso 1 1 calc R . .
C55 C 1.0637(3) 0.3194(2) 0.10015(17) 0.0942(8) Uani 1 1 d . . .
H55 H 0.9975 0.3301 0.1067 0.113 Uiso 1 1 calc R . .
C56 C 0.7971(2) 0.42748(19) 0.28697(13) 0.0680(6) Uani 1 1 d . . .
H56 H 0.7808 0.4887 0.2895 0.082 Uiso 1 1 calc R . .
C57 C 0.6077(2) 0.3250(2) 0.32618(15) 0.0785(7) Uani 1 1 d DU . .
C58 C 0.6107(7) 0.2937(6) 0.4079(4) 0.100(2) Uani 0.667(7) 1 d PDU A 1
H58A H 0.6174 0.2252 0.4105 0.150 Uiso 0.667(7) 1 calc PR A 1
H58B H 0.5380 0.2848 0.4236 0.150 Uiso 0.667(7) 1 calc PR A 1
H58C H 0.6784 0.3516 0.4410 0.150 Uiso 0.667(7) 1 calc PR A 1
C59 C 0.5851(11) 0.4285(7) 0.3223(5) 0.113(2) Uani 0.667(7) 1 d PDU A 1
H59A H 0.6472 0.4880 0.3575 0.169 Uiso 0.667(7) 1 calc PR A 1
H59B H 0.5086 0.4116 0.3353 0.169 Uiso 0.667(7) 1 calc PR A 1
H59C H 0.5852 0.4508 0.2716 0.169 Uiso 0.667(7) 1 calc PR A 1
C60 C 0.5053(5) 0.2305(7) 0.2728(5) 0.113(3) Uani 0.667(7) 1 d PDU A 1
H60A H 0.5033 0.2508 0.2215 0.169 Uiso 0.667(7) 1 calc PR A 1
H60B H 0.4306 0.2164 0.2875 0.169 Uiso 0.667(7) 1 calc PR A 1
H60C H 0.5174 0.1645 0.2755 0.169 Uiso 0.667(7) 1 calc PR A 1
C58A C 0.6474(15) 0.3481(16) 0.4115(7) 0.147(8) Uani 0.333(7) 1 d PDU A 2
H58D H 0.6849 0.3020 0.4298 0.220 Uiso 0.333(7) 1 calc PR A 2
H58E H 0.5788 0.3319 0.4345 0.220 Uiso 0.333(7) 1 calc PR A 2
H58F H 0.7036 0.4250 0.4245 0.220 Uiso 0.333(7) 1 calc PR A 2
C59A C 0.570(2) 0.4078(16) 0.2886(11) 0.153(8) Uani 0.333(7) 1 d PDU A 2
H59D H 0.6350 0.4813 0.3004 0.229 Uiso 0.333(7) 1 calc PR A 2
H59E H 0.5017 0.4056 0.3072 0.229 Uiso 0.333(7) 1 calc PR A 2
H59F H 0.5488 0.3891 0.2344 0.229 Uiso 0.333(7) 1 calc PR A 2
C60A C 0.5079(15) 0.2046(12) 0.3037(10) 0.154(9) Uani 0.333(7) 1 d PDU A 2
H60D H 0.4756 0.1950 0.2501 0.231 Uiso 0.333(7) 1 calc PR A 2
H60E H 0.4452 0.1912 0.3318 0.231 Uiso 0.333(7) 1 calc PR A 2
H60F H 0.5409 0.1530 0.3152 0.231 Uiso 0.333(7) 1 calc PR A 2
Li1 Li 0.7954(3) 0.0383(3) 0.2856(2) 0.0651(9) Uani 1 1 d . . .
Li2 Li 0.7794(3) 0.2253(3) 0.2807(2) 0.0635(9) Uani 1 1 d . . .
Li3 Li 0.9643(3) 0.2203(3) 0.3244(2) 0.0762(11) Uani 1 1 d . . .
N1 N 0.70819(13) 0.12636(13) 0.11680(9) 0.0534(4) Uani 1 1 d . . .
N2 N 0.97339(14) 0.07986(14) 0.27600(10) 0.0606(4) Uani 1 1 d . A .
N3 N 0.85763(15) 0.22628(14) 0.45878(10) 0.0614(4) Uani 1 1 d . . .
N4 N 0.66160(14) -0.08534(14) 0.31305(10) 0.0619(4) Uani 1 1 d . A .
N5 N 1.06311(14) 0.42210(15) 0.24169(10) 0.0633(5) Uani 1 1 d . . .
N6 N 0.71852(15) 0.33412(15) 0.30220(10) 0.0655(5) Uani 1 1 d . A .

loop_
_atom_site_aniso_label
_atom_site_aniso_U_11
_atom_site_aniso_U_22
_atom_site_aniso_U_33
_atom_site_aniso_U_23
_atom_site_aniso_U_13
_atom_site_aniso_U_12
C1 0.0497(10) 0.0514(11) 0.0597(12) 0.0137(10) 0.0143(9) 0.0221(9)
C2 0.0538(10) 0.0536(12) 0.0593(13) 0.0099(10) 0.0139(9) 0.0257(9)
C3 0.0581(11) 0.0497(12) 0.0634(14) 0.0073(10) 0.0179(10) 0.0211(10)
C4 0.0753(14) 0.0712(15) 0.0750(17) 0.0059(12) 0.0239(12) 0.0367(12)
C5 0.0918(17) 0.0737(16) 0.0703(17) 0.0016(13) 0.0304(14) 0.0321(14)
C6 0.0857(16) 0.0656(15) 0.0552(14) 0.0044(11) 0.0106(12) 0.0201(13)
C7 0.0663(13) 0.0549(13) 0.0660(15) 0.0097(11) 0.0083(11) 0.0194(11)
C8 0.0552(11) 0.0453(11) 0.0548(13) 0.0071(9) 0.0121(9) 0.0166(9)
C9 0.0545(11) 0.0705(14) 0.0739(14) 0.0181(12) 0.0172(10) 0.0325(11)
C10 0.0713(13) 0.0618(14) 0.0602(13) 0.0086(11) 0.0129(11) 0.0370(12)
C11 0.0928(18) 0.0669(17) 0.102(2) 0.0180(15) 0.0053(15) 0.0261(15)
C12 0.155(3) 0.068(2) 0.149(3) 0.036(2) 0.022(3) 0.032(2)
C13 0.218(5) 0.096(3) 0.126(3) 0.048(2) 0.037(3) 0.090(3)
C14 0.158(3) 0.131(3) 0.111(3) 0.035(2) 0.011(2) 0.101(3)
C15 0.0925(17) 0.098(2) 0.0886(18) 0.0193(16) 0.0132(14) 0.0603(16)
C16 0.0603(12) 0.0647(14) 0.0720(15) 0.0115(12) 0.0208(11) 0.0351(11)
C17 0.0718(14) 0.0811(16) 0.0806(16) 0.0158(13) 0.0079(12) 0.0510(13)
C18 0.209(8) 0.166(7) 0.153(6) -0.026(5) -0.037(6) 0.157(7)
C19 0.119(4) 0.142(5) 0.104(4) 0.061(4) 0.019(3) 0.085(4)
C20 0.063(3) 0.146(5) 0.168(7) 0.077(5) 0.000(3) 0.040(3)
C18A 0.123(8) 0.103(7) 0.186(14) 0.075(8) 0.027(7) 0.074(6)
C19A 0.168(12) 0.184(12) 0.128(9) -0.025(9) -0.048(9) 0.128(10)
C20A 0.059(5) 0.170(11) 0.139(9) 0.074(8) 0.018(5) 0.064(6)
C21 0.0590(11) 0.0545(12) 0.0641(13) 0.0052(11) 0.0078(10) 0.0278(10)
C22 0.0563(11) 0.0591(13) 0.0575(13) 0.0112(10) 0.0108(9) 0.0277(10)
C23 0.0577(11) 0.0793(16) 0.0574(13) 0.0179(11) 0.0140(10) 0.0386(12)
C24 0.0649(13) 0.1000(18) 0.0701(16) 0.0250(14) 0.0192(11) 0.0462(13)
C25 0.0879(18) 0.144(3) 0.0618(17) 0.0296(17) 0.0296(14) 0.072(2)
C26 0.0986(19) 0.134(3) 0.0602(16) 0.0044(17) 0.0138(15) 0.074(2)
C27 0.0822(15) 0.1028(19) 0.0561(14) 0.0046(13) 0.0074(12) 0.0535(15)
C28 0.0645(12) 0.0782(16) 0.0525(13) 0.0072(11) 0.0072(10) 0.0412(12)
C29 0.0872(16) 0.0544(13) 0.0641(14) 0.0002(11) 0.0113(12) 0.0235(12)
C30 0.0735(15) 0.0644(15) 0.0642(15) -0.0061(12) 0.0003(12) 0.0166(12)
C31 0.0865(18) 0.0857(19) 0.0730(17) -0.0008(14) 0.0066(14) 0.0122(15)
C32 0.076(2) 0.140(3) 0.100(2) -0.007(2) 0.0065(17) 0.0041(19)
C33 0.077(2) 0.160(4) 0.117(3) -0.012(3) -0.010(2) 0.032(2)
C34 0.084(2) 0.137(3) 0.129(3) 0.011(2) -0.015(2) 0.039(2)
C35 0.0766(17) 0.100(2) 0.102(2) 0.0193(17) -0.0008(15) 0.0301(16)
C36 0.0536(11) 0.0626(14) 0.0671(14) 0.0176(11) 0.0135(10) 0.0241(10)
C37 0.0658(13) 0.0604(14) 0.0817(16) -0.0005(12) 0.0047(12) 0.0192(12)
C38 0.0776(16) 0.0654(16) 0.120(2) 0.0121(15) 0.0084(15) 0.0110(13)
C39 0.102(2) 0.084(2) 0.128(2) -0.0234(18) 0.0146(18) 0.0349(17)
C40 0.0969(19) 0.095(2) 0.0899(19) 0.0009(16) -0.0134(15) 0.0312(16)
C41 0.0545(11) 0.0592(13) 0.0567(12) 0.0090(10) 0.0088(9) 0.0189(10)
C42 0.0646(12) 0.0526(13) 0.0622(13) 0.0068(10) 0.0121(10) 0.0206(10)
C43 0.0783(14) 0.0499(13) 0.0569(13) 0.0039(10) 0.0041(11) 0.0208(11)
C44 0.1098(19) 0.0592(15) 0.0767(17) 0.0086(13) 0.0101(14) 0.0337(14)
C45 0.133(2) 0.0555(16) 0.086(2) 0.0195(14) 0.0153(18) 0.0268(17)
C46 0.111(2) 0.0698(19) 0.0813(19) 0.0164(15) 0.0227(16) 0.0130(16)
C47 0.0811(16) 0.0702(17) 0.0758(17) 0.0148(14) 0.0181(13) 0.0096(13)
C48 0.0664(13) 0.0559(13) 0.0559(13) 0.0092(11) 0.0065(10) 0.0134(11)
C49 0.0580(12) 0.1056(19) 0.0813(17) 0.0299(15) 0.0177(12) 0.0408(13)
C50 0.0791(16) 0.0708(16) 0.096(2) 0.0345(14) 0.0434(15) 0.0364(13)
C51 0.140(3) 0.132(3) 0.178(4) 0.081(3) 0.093(3) 0.097(2)
C52 0.270(7) 0.153(5) 0.265(8) 0.103(5) 0.185(6) 0.155(5)
C53 0.308(9) 0.079(3) 0.185(6) 0.033(3) 0.164(6) 0.079(4)
C54 0.192(4) 0.077(2) 0.105(3) 0.0003(19) 0.063(3) 0.013(2)
C55 0.102(2) 0.0825(19) 0.083(2) 0.0088(16) 0.0362(17) 0.0206(16)
C56 0.0755(14) 0.0584(14) 0.0772(15) 0.0081(12) 0.0148(12) 0.0360(12)
C57 0.0721(15) 0.0920(18) 0.0888(18) 0.0084(15) 0.0247(13) 0.0489(14)
C58 0.085(5) 0.126(5) 0.107(4) 0.038(4) 0.046(3) 0.054(4)
C59 0.142(5) 0.130(5) 0.134(6) 0.038(4) 0.064(5) 0.108(5)
C60 0.057(3) 0.138(6) 0.144(6) -0.004(4) 0.045(3) 0.036(3)
C58A 0.084(9) 0.215(18) 0.143(11) -0.020(11) 0.064(7) 0.054(11)
C59A 0.099(9) 0.205(16) 0.209(19) 0.049(13) 0.059(11) 0.105(11)
C60A 0.123(10) 0.117(10) 0.177(16) -0.017(10) 0.103(10) -0.013(8)
Li1 0.065(2) 0.059(2) 0.075(2) 0.0184(18) 0.0230(17) 0.0269(17)
Li2 0.064(2) 0.059(2) 0.071(2) 0.0090(18) 0.0127(17) 0.0309(17)
Li3 0.065(2) 0.069(2) 0.100(3) 0.016(2) 0.024(2) 0.0310(19)
N1 0.0515(9) 0.0549(10) 0.0573(10) 0.0107(8) 0.0137(8) 0.0255(8)
N2 0.0594(10) 0.0650(11) 0.0654(12) 0.0113(9) 0.0096(8) 0.0357(9)
N3 0.0676(10) 0.0616(11) 0.0563(11) 0.0053(9) 0.0107(8) 0.0302(9)
N4 0.0592(10) 0.0533(11) 0.0661(12) 0.0061(9) 0.0091(8) 0.0196(8)
N5 0.0580(10) 0.0662(12) 0.0607(11) 0.0152(9) 0.0124(8) 0.0221(9)
N6 0.0608(10) 0.0662(12) 0.0769(12) 0.0086(10) 0.0178(9) 0.0331(9)

loop_
_atom_type_symbol
_atom_type_description
_atom_type_scat_dispersion_real
_atom_type_scat_dispersion_imag
_atom_type_scat_source
C C 0.0033 0.0016 'International Tables Vol C Tables 4.2.6.8 and 6.1.1.4'
H H 0.0000 0.0000 'International Tables Vol C Tables 4.2.6.8 and 6.1.1.4'
Li Li -0.0003 0.0001 'International Tables Vol C Tables 4.2.6.8 and 6.1.1.4'
N N 0.0061 0.0033 'International Tables Vol C Tables 4.2.6.8 and 6.1.1.4'

loop_
_geom_angle_atom_site_label_1
_geom_angle_atom_site_label_2
_geom_angle_atom_site_label_3
_geom_angle
N1 C1 C2 104.02(16)
N1 C1 Li1 148.21(16)
C2 C1 Li1 86.14(15)
N1 C1 Li2 111.57(15)
C2 C1 Li2 141.10(17)
Li1 C1 Li2 71.93(14)
C1 C2 C16 125.07(19)
C1 C2 C3 110.16(17)
C16 C2 C3 124.77(18)
C4 C3 C8 119.1(2)
C4 C3 C2 135.2(2)
C8 C3 C2 105.68(17)
C5 C4 C3 118.7(2)
C5 C4 H4 120.6
C3 C4 H4 120.6
C4 C5 C6 121.6(2)
C4 C5 H5 119.2
C6 C5 H5 119.2
C7 C6 C5 120.9(2)
C7 C6 H6 119.5
C5 C6 H6 119.5
C6 C7 C8 117.7(2)
C6 C7 H7 121.1
C8 C7 H7 121.1
C7 C8 N1 130.61(19)
C7 C8 C3 121.90(19)
N1 C8 C3 107.48(17)
N1 C9 C10 115.07(16)
N1 C9 H9A 108.5
C10 C9 H9A 108.5
N1 C9 H9B 108.5
C10 C9 H9B 108.5
H9A C9 H9B 107.5
C11 C10 C15 119.3(2)
C11 C10 C9 121.3(2)
C15 C10 C9 119.3(2)
C10 C11 C12 120.8(3)
C10 C11 H11 119.6
C12 C11 H11 119.6
C11 C12 C13 119.6(3)
C11 C12 H12 120.2
C13 C12 H12 120.2
C14 C13 C12 120.1(3)
C14 C13 H13 119.9
C12 C13 H13 119.9
C13 C14 C15 120.3(3)
C13 C14 H14 119.8
C15 C14 H14 119.8
C14 C15 C10 119.8(3)
C14 C15 H15 120.1
C10 C15 H15 120.1
N2 C16 C2 125.35(19)
N2 C16 H16 117.3
C2 C16 H16 117.3
C19A C17 N2 107.0(5)
C19A C17 C18 136.5(6)
N2 C17 C18 115.1(3)
C19A C17 C18A 116.1(7)
N2 C17 C18A 108.3(5)
C18 C17 C18A 40.2(5)
C19A C17 C20 60.4(6)
N2 C17 C20 108.3(2)
C18 C17 C20 113.2(4)
C18A C17 C20 142.3(5)
C19A C17 C19 48.7(7)
N2 C17 C19 105.4(2)
C18 C17 C19 107.1(4)
C18A C17 C19 71.3(6)
C20 C17 C19 107.2(4)
C19A C17 C20A 111.7(6)
N2 C17 C20A 109.5(4)
C18 C17 C20A 64.5(5)
C18A C17 C20A 104.2(6)
C20 C17 C20A 54.2(5)
C19 C17 C20A 144.2(4)
C17 C18 H18A 109.5
C17 C18 H18B 109.5
C17 C18 H18C 109.5
C17 C19 H19A 109.5
C17 C19 H19B 109.5
C17 C19 H19C 109.5
C17 C20 H20A 109.5
C17 C20 H20B 109.5
C17 C20 H20C 109.5
C17 C18A H18D 109.5
C17 C18A H18E 109.5
H18D C18A H18E 109.5
C17 C18A H18F 109.5
H18D C18A H18F 109.5
H18E C18A H18F 109.5
C17 C19A H19D 109.5
C17 C19A H19E 109.5
H19D C19A H19E 109.5
C17 C19A H19F 109.5
H19D C19A H19F 109.5
H19E C19A H19F 109.5
C17 C20A H20D 109.5
C17 C20A H20E 109.5
H20D C20A H20E 109.5
C17 C20A H20F 109.5
H20D C20A H20F 109.5
H20E C20A H20F 109.5
N3 C21 C22 103.34(17)
N3 C21 Li3 101.94(16)
C22 C21 Li3 149.51(18)
N3 C21 Li1 163.85(16)
C22 C21 Li1 90.11(15)
Li3 C21 Li1 62.69(14)
N3 C21 Li2 111.15(16)
C22 C21 Li2 123.84(16)
Li3 C21 Li2 60.10(14)
Li1 C21 Li2 66.79(13)
C21 C22 C23 110.36(19)
C21 C22 C36 127.15(19)
C23 C22 C36 122.47(19)
C28 C23 C24 118.3(2)
C28 C23 C22 106.47(18)
C24 C23 C22 135.3(2)
C25 C24 C23 118.4(2)
C25 C24 H24 120.8
C23 C24 H24 120.8
C24 C25 C26 122.0(2)
C24 C25 H25 119.0
C26 C25 H25 119.0
C27 C26 C25 120.9(2)
C27 C26 H26 119.6
C25 C26 H26 119.6
C26 C27 C28 117.6(2)
C26 C27 H27 121.2
C28 C27 H27 121.2
N3 C28 C23 107.22(18)
N3 C28 C27 129.9(2)
C23 C28 C27 122.9(2)
N3 C29 C30 114.12(19)
N3 C29 H29A 108.7
C30 C29 H29A 108.7
N3 C29 H29B 108.7
C30 C29 H29B 108.7
H29A C29 H29B 107.6
C31 C30 C35 118.4(3)
C31 C30 C29 120.0(2)
C35 C30 C29 121.6(2)
C30 C31 C32 120.1(3)
C30 C31 H31 120.0
C32 C31 H31 120.0
C33 C32 C31 120.2(3)
C33 C32 H32 119.9
C31 C32 H32 119.9
C32 C33 C34 120.3(3)
C32 C33 H33 119.9
C34 C33 H33 119.9
C33 C34 C35 120.4(3)
C33 C34 H34 119.8
C35 C34 H34 119.8
C34 C35 C30 120.7(3)
C34 C35 H35 119.7
C30 C35 H35 119.7
N4 C36 C22 124.94(19)
N4 C36 H36 117.5
C22 C36 H36 117.5
N4 C37 C38 115.0(2)
N4 C37 C39 105.88(18)
C38 C37 C39 109.7(2)
N4 C37 C40 106.18(19)
C38 C37 C40 109.9(2)
C39 C37 C40 110.1(2)
C37 C38 H38A 109.5
C37 C38 H38B 109.5
H38A C38 H38B 109.5
C37 C38 H38C 109.5
H38A C38 H38C 109.5
H38B C38 H38C 109.5
C37 C39 H39A 109.5
C37 C39 H39B 109.5
H39A C39 H39B 109.5
C37 C39 H39C 109.5
H39A C39 H39C 109.5
H39B C39 H39C 109.5
C37 C40 H40A 109.5
C37 C40 H40B 109.5
H40A C40 H40B 109.5
C37 C40 H40C 109.5
H40A C40 H40C 109.5
H40B C40 H40C 109.5
N5 C41 C42 103.86(17)
N5 C41 Li3 108.33(17)
C42 C41 Li3 147.26(18)
N5 C41 Li2 153.02(18)
C42 C41 Li2 90.57(15)
Li3 C41 Li2 62.73(14)
C41 C42 C56 126.72(19)
C41 C42 C43 110.29(18)
C56 C42 C43 122.9(2)
C44 C43 C48 118.4(2)
C44 C43 C42 135.8(2)
C48 C43 C42 105.85(19)
C45 C44 C43 118.5(3)
C45 C44 H44 120.7
C43 C44 H44 120.7
C44 C45 C46 121.7(3)
C44 C45 H45 119.1
C46 C45 H45 119.1
C47 C46 C45 121.2(3)
C47 C46 H46 119.4
C45 C46 H46 119.4
C46 C47 C48 117.3(3)
C46 C47 H47 121.4
C48 C47 H47 121.4
N5 C48 C47 130.0(2)
N5 C48 C43 107.09(18)
C47 C48 C43 122.9(2)
N5 C49 C50 115.28(19)
N5 C49 H49A 108.5
C50 C49 H49A 108.5
N5 C49 H49B 108.5
C50 C49 H49B 108.5
H49A C49 H49B 107.5
C51 C50 C55 118.7(3)
C51 C50 C49 119.0(3)
C55 C50 C49 122.3(2)
C50 C51 C52 120.1(4)
C50 C51 H51 120.0
C52 C51 H51 120.0
C53 C52 C51 119.8(6)
C53 C52 H52 120.1
C51 C52 H52 120.1
C54 C53 C52 120.5(6)
C54 C53 H53 119.8
C52 C53 H53 119.8
C53 C54 C55 119.7(5)
C53 C54 H54 120.1
C55 C54 H54 120.1
C54 C55 C50 121.2(3)
C54 C55 H55 119.4
C50 C55 H55 119.4
N6 C56 C42 124.5(2)
N6 C56 H56 117.7
C42 C56 H56 117.7
N6 C57 C58A 101.7(7)
N6 C57 C59A 109.7(8)
C58A C57 C59A 114.5(9)
N6 C57 C60 105.1(3)
C58A C57 C60 134.4(7)
C59A C57 C60 90.1(10)
N6 C57 C58 108.5(4)
C58A C57 C58 25.4(7)
C59A C57 C58 129.9(9)
C60 C57 C58 109.8(4)
N6 C57 C59 116.6(5)
C58A C57 C59 91.0(9)
C59A C57 C59 23.5(9)
C60 C57 C59 108.5(5)
C58 C57 C59 108.2(5)
N6 C57 C60A 108.9(8)
C58A C57 C60A 110.7(7)
C59A C57 C60A 110.8(9)
C60 C57 C60A 24.9(8)
C58 C57 C60A 85.6(7)
C59 C57 C60A 123.8(10)
C57 C58 H58A 109.5
C57 C58 H58B 109.5
C57 C58 H58C 109.5
C57 C59 H59A 109.5
C57 C59 H59B 109.5
C57 C59 H59C 109.5
C57 C60 H60A 109.5
C57 C60 H60B 109.5
C57 C60 H60C 109.5
C57 C58A H58D 109.5
C57 C58A H58E 109.5
H58D C58A H58E 109.5
C57 C58A H58F 109.5
H58D C58A H58F 109.5
H58E C58A H58F 109.5
C57 C59A H59D 109.5
C57 C59A H59E 109.5
H59D C59A H59E 109.5
C57 C59A H59F 109.5
H59D C59A H59F 109.5
H59E C59A H59F 109.5
C57 C60A H60D 109.5
C57 C60A H60E 109.5
H60D C60A H60E 109.5
C57 C60A H60F 109.5
H60D C60A H60F 109.5
H60E C60A H60F 109.5
N4 Li1 N2 138.0(2)
N4 Li1 C1 123.07(19)
N2 Li1 C1 87.98(14)
N4 Li1 C21 90.19(15)
N2 Li1 C21 104.51(16)
C1 Li1 C21 111.80(17)
N6 Li2 C1 139.48(19)
N6 Li2 C41 89.35(15)
C1 Li2 C41 94.14(14)
N6 Li2 C21 108.65(17)
C1 Li2 C21 109.11(16)
C41 Li2 C21 105.80(15)
N2 Li3 C41 131.3(2)
N2 Li3 C21 104.51(17)
C41 Li3 C21 109.87(17)
C1 N1 C8 112.64(15)
C1 N1 C9 124.73(16)
C8 N1 C9 122.43(16)
C16 N2 C17 118.74(18)
C16 N2 Li1 90.44(16)
C17 N2 Li1 128.96(17)
C16 N2 Li3 118.46(18)
C17 N2 Li3 118.37(18)
Li1 N2 Li3 70.39(15)
C28 N3 C21 112.59(17)
C28 N3 C29 122.80(18)
C21 N3 C29 124.59(17)
C36 N4 C37 122.71(18)
C36 N4 Li1 106.80(18)
C37 N4 Li1 130.01(18)
C48 N5 C41 112.91(18)
C48 N5 C49 121.64(18)
C41 N5 C49 125.39(18)
C56 N6 C57 121.19(19)
C56 N6 Li2 104.82(17)
C57 N6 Li2 133.91(19)

loop_
_geom_bond_atom_site_label_1
_geom_bond_atom_site_label_2
_geom_bond_distance
C1 N1 1.376(2)
C1 C2 1.418(3)
C1 Li1 2.197(4)
C1 Li2 2.231(4)
C2 C16 1.421(3)
C2 C3 1.439(3)
C3 C4 1.393(3)
C3 C8 1.393(3)
C4 C5 1.375(3)
C4 H4 0.9300
C5 C6 1.381(3)
C5 H5 0.9300
C6 C7 1.373(3)
C6 H6 0.9300
C7 C8 1.393(3)
C7 H7 0.9300
C8 N1 1.393(2)
C9 N1 1.451(2)
C9 C10 1.496(3)
C9 H9A 0.9700
C9 H9B 0.9700
C10 C11 1.369(3)
C10 C15 1.382(3)
C11 C12 1.372(4)
C11 H11 0.9300
C12 C13 1.377(5)
C12 H12 0.9300
C13 C14 1.361(5)
C13 H13 0.9300
C14 C15 1.379(4)
C14 H14 0.9300
C15 H15 0.9300
C16 N2 1.293(3)
C16 H16 0.9300
C17 C19A 1.450(9)
C17 N2 1.485(3)
C17 C18 1.487(6)
C17 C18A 1.507(9)
C17 C20 1.512(5)
C17 C19 1.553(5)
C17 C20A 1.587(8)
C18 H18A 0.9600
C18 H18B 0.9600
C18 H18C 0.9600
C19 H19A 0.9600
C19 H19B 0.9600
C19 H19C 0.9600
C20 H20A 0.9600
C20 H20B 0.9600
C20 H20C 0.9600
C18A H18D 0.9600
C18A H18E 0.9600
C18A H18F 0.9600
C19A H19D 0.9600
C19A H19E 0.9600
C19A H19F 0.9600
C20A H20D 0.9600
C20A H20E 0.9600
C20A H20F 0.9600
C21 N3 1.405(3)
C21 C22 1.416(3)
C21 Li3 2.330(4)
C21 Li1 2.342(4)
C21 Li2 2.383(4)
C22 C23 1.438(3)
C22 C36 1.444(3)
C23 C28 1.392(3)
C23 C24 1.409(3)
C24 C25 1.378(3)
C24 H24 0.9300
C25 C26 1.390(4)
C25 H25 0.9300
C26 C27 1.362(3)
C26 H26 0.9300
C27 C28 1.397(3)
C27 H27 0.9300
C28 N3 1.391(3)
C29 N3 1.457(3)
C29 C30 1.504(3)
C29 H29A 0.9700
C29 H29B 0.9700
C30 C31 1.380(3)
C30 C35 1.392(3)
C31 C32 1.396(4)
C31 H31 0.9300
C32 C33 1.360(5)
C32 H32 0.9300
C33 C34 1.363(4)
C33 H33 0.9300
C34 C35 1.370(4)
C34 H34 0.9300
C35 H35 0.9300
C36 N4 1.274(3)
C36 H36 0.9300
C37 N4 1.475(3)
C37 C38 1.523(3)
C37 C39 1.524(3)
C37 C40 1.527(3)
C38 H38A 0.9600
C38 H38B 0.9600
C38 H38C 0.9600
C39 H39A 0.9600
C39 H39B 0.9600
C39 H39C 0.9600
C40 H40A 0.9600
C40 H40B 0.9600
C40 H40C 0.9600
C41 N5 1.391(2)
C41 C42 1.405(3)
C41 Li3 2.233(4)
C41 Li2 2.300(4)
C42 C56 1.437(3)
C42 C43 1.442(3)
C43 C44 1.395(3)
C43 C48 1.400(3)
C44 C45 1.382(4)
C44 H44 0.9300
C45 C46 1.383(4)
C45 H45 0.9300
C46 C47 1.366(4)
C46 H46 0.9300
C47 C48 1.390(3)
C47 H47 0.9300
C48 N5 1.383(3)
C49 N5 1.446(3)
C49 C50 1.492(4)
C49 H49A 0.9700
C49 H49B 0.9700
C50 C51 1.364(4)
C50 C55 1.370(4)
C51 C52 1.389(7)
C51 H51 0.9300
C52 C53 1.357(8)
C52 H52 0.9300
C53 C54 1.352(7)
C53 H53 0.9300
C54 C55 1.368(4)
C54 H54 0.9300
C55 H55 0.9300
C56 N6 1.283(3)
C56 H56 0.9300
C57 N6 1.483(3)
C57 C58A 1.507(12)
C57 C59A 1.513(12)
C57 C60 1.521(7)
C57 C58 1.527(6)
C57 C59 1.533(6)
C57 C60A 1.547(12)
C58 H58A 0.9600
C58 H58B 0.9600
C58 H58C 0.9600
C59 H59A 0.9600
C59 H59B 0.9600
C59 H59C 0.9600
C60 H60A 0.9600
C60 H60B 0.9600
C60 H60C 0.9600
C58A H58D 0.9600
C58A H58E 0.9600
C58A H58F 0.9600
C59A H59D 0.9600
C59A H59E 0.9600
C59A H59F 0.9600
C60A H60D 0.9600
C60A H60E 0.9600
C60A H60F 0.9600
Li1 N4 1.925(4)
Li1 N2 2.102(4)
Li2 N6 1.978(4)
Li3 N2 2.115(4)
